data_8105919
loop_
_publ_author_name
'He, Kang'
'Fan, Lin-Lin'
'Wu, Tian-Tai'
'Zhang, Qi-Long'
'Zou, Juan'

_publ_section_title
;
 Crystal structure of
 (4S,4aS,6aR,6bR,12aS,12bR,14aS,14bR)-3,3,6a,6b,9,9,12a-heptamethyloctadecahydro-1H,3H-4,14b-ethanophenanthro[1,2-h]isochromene-1(6bH)-one,
 C30H48O2
;
_journal_issue 5
_journal_name_full 'Zeitschrift f\"ur Kristallographie - New Crystal Structures'
_journal_page_first 1005
_journal_page_last 1007
_journal_paper_doi 10.1515/ncrs-2019-0217
_journal_volume 234
_journal_year 2019
_chemical_absolute_configuration unk
_chemical_formula_moiety 'C30 H48 O2, C30 H48 O2'
_chemical_formula_sum 'C60 H96 O4'
_chemical_formula_weight 881.36
_space_group_crystal_system orthorhombic
_space_group_IT_number 19
_space_group_name_Hall 'P 2ac 2ab'
_space_group_name_H-M_alt 'P 21 21 21'
_atom_sites_solution_hydrogens geom
_cell_angle_alpha 90
_cell_angle_beta 90
_cell_angle_gamma 90
_cell_formula_units_Z 4
_cell_length_a 10.8192(12)
_cell_length_b 16.4915(17)
_cell_length_c 28.832(3)
_cell_measurement_reflns_used 9914
_cell_measurement_temperature 293(2)
_cell_measurement_theta_max 27.49
_cell_measurement_theta_min 2.25
_cell_volume 5144.3(9)
_computing_cell_refinement 'SAINT (Brucker, 2012)[1]'
_computing_data_collection 'APEX2 (Brucker, 2012)[1]'
_computing_data_reduction 'SAINT (Brucker, 2012)[1]'
_computing_molecular_graphics 'Diamond 4.0 [4]'
_computing_publication_material 'SHELXL-2014/7 [3]'
_computing_structure_refinement 'ShelXL (Sheldrick, 2015)'
_diffrn_ambient_temperature 293.15
_diffrn_measured_fraction_theta_full 0.999
_diffrn_measured_fraction_theta_max 0.999
_diffrn_measurement_device_type 'Bruker APEX-II CCD'
_diffrn_measurement_method '\f and \w scans'
_diffrn_radiation_type MoK\a
_diffrn_radiation_wavelength 0.71073
_diffrn_reflns_av_R_equivalents 0.0705
_diffrn_reflns_av_unetI/netI 0.0862
_diffrn_reflns_Laue_measured_fraction_full 0.999
_diffrn_reflns_Laue_measured_fraction_max 0.999
_diffrn_reflns_limit_h_max 12
_diffrn_reflns_limit_h_min -12
_diffrn_reflns_limit_k_max 19
_diffrn_reflns_limit_k_min -19
_diffrn_reflns_limit_l_max 33
_diffrn_reflns_limit_l_min -34
_diffrn_reflns_number 39401
_diffrn_reflns_point_group_measured_fraction_full 0.999
_diffrn_reflns_point_group_measured_fraction_max 0.999
_diffrn_reflns_theta_full 24.996
_diffrn_reflns_theta_max 24.996
_diffrn_reflns_theta_min 1.876
_exptl_absorpt_coefficient_mu 0.068
_exptl_absorpt_correction_T_max 0.9858
_exptl_absorpt_correction_T_min 0.9838
_exptl_absorpt_correction_type none
_exptl_crystal_colour colourless
_exptl_crystal_density_diffrn 1.138
_exptl_crystal_density_method 'not measured'
_exptl_crystal_description block
_exptl_crystal_F_000 1952
_exptl_crystal_size_max 0.24
_exptl_crystal_size_mid 0.23
_exptl_crystal_size_min 0.21
_refine_diff_density_max 0.146
_refine_diff_density_min -0.175
_refine_diff_density_rms 0.034
_refine_ls_abs_structure_details
;
 Flack x determined using 1861 quotients [(I+)-(I-)]/[(I+)+(I-)]
 (Parsons, Flack and Wagner, Acta Cryst. B69 (2013) 249-259).
;
_refine_ls_abs_structure_Flack -1.2(6)
_refine_ls_extinction_coef .
_refine_ls_extinction_method none
_refine_ls_goodness_of_fit_ref 1.026
_refine_ls_hydrogen_treatment constr
_refine_ls_matrix_type full
_refine_ls_number_parameters 581
_refine_ls_number_reflns 9050
_refine_ls_number_restraints 0
_refine_ls_restrained_S_all 1.026
_refine_ls_R_factor_all 0.1174
_refine_ls_R_factor_gt 0.0582
_refine_ls_shift/su_max 0.001
_refine_ls_shift/su_mean 0.000
_refine_ls_structure_factor_coef Fsqd
_refine_ls_weighting_details 'w=1/[\s^2^(Fo^2^)+(0.0488P)^2^+0.5246P] where P=(Fo^2^+2Fc^2^)/3'
_refine_ls_weighting_scheme calc
_refine_ls_wR_factor_gt 0.1000
_refine_ls_wR_factor_ref 0.1169
_reflns_Friedel_coverage 0.793
_reflns_Friedel_fraction_full 0.998
_reflns_Friedel_fraction_max 0.998
_reflns_number_gt 5738
_reflns_number_total 9050
_reflns_threshold_expression 'I > 2\s(I)'
_cod_data_source_file suppl_ncrs-2019-0217_suppl.cif
_cod_data_source_block a
_cod_original_cell_volume 5144.4(10)
_cod_database_code 8105919
_shelx_space_group_comment
;
The symmetry employed for this shelxl refinement is uniquely defined
by the following loop, which should always be used as a source of
symmetry information in preference to the above space-group names.
They are only intended as comments.
;
_shelx_estimated_absorpt_t_max 0.986
_shelx_estimated_absorpt_t_min 0.984
_olex2_refinement_description
;
1. Fixed Uiso
 At 1.2 times of:
  All C(H) groups, All C(H,H) groups
 At 1.5 times of:
  All C(H,H,H) groups
2.a Ternary CH refined with riding coordinates:
 C5(H5), C5'(H5'), C9'(H9'), C9(H9), C13'(H13'), C13(H13), C17'(H17'),
 C17(H17), C20(H20), C20'(H20')
2.b Secondary CH2 refined with riding coordinates:
 C1'(H1'A,H1'B), C1(H1A,H1B), C2(H2A,H2B), C2'(H2'A,H2'B), C3'(H3'A,H3'B),
 C3(H3A,H3B), C6'(H6'A,H6'B), C6(H6A,H6B), C7'(H7'A,H7'B), C7(H7A,H7B),
 C11'(H11A,H11B), C11(H11C,H11D), C12'(H12A,H12B), C12(H12C,H12D), C15'(H15A,
 H15B), C15(H15C,H15D), C16'(H16A,H16B), C16(H16C,H16D), C19(H19C,H19D),
 C19'(H19A,H19B), C21'(H21A,H21B), C21(H21C,H21D)
2.c Me refined with riding coordinates:
 C23(H23D,H23E,H23F), C23'(H23A,H23B,H23C), C24'(H24A,H24B,H24C), C24(H24D,
 H24E,H24F), C27'(H27A,H27B,H27C), C27(H27D,H27E,H27F), C29(H29D,H29E,H29F),
 C29'(H29A,H29B,H29C), C30'(H30A,H30B,H30C), C30(H30D,H30E,H30F)
2.d Idealised Me refined as rotating group:
 C25'(H25A,H25B,H25C), C25(H25D,H25E,H25F), C26(H26D,H26E,H26F), C26'(H26A,
 H26B,H26C)
;
_olex2_submission_special_instructions 'No special instructions were received'
_publcif_info_exptl_table_max_cols 4
_publcif_info_exptl_table_use_headnotes n
_publcif_funding_html
;
;

loop_
_space_group_symop_operation_xyz
'x, y, z'
'-x+1/2, -y, z+1/2'
'x+1/2, -y+1/2, -z'
'-x, y+1/2, -z+1/2'

loop_
_atom_site_label
_atom_site_type_symbol
_atom_site_fract_x
_atom_site_fract_y
_atom_site_fract_z
_atom_site_U_iso_or_equiv
_atom_site_adp_type
_atom_site_occupancy
_atom_site_site_symmetry_order
_atom_site_calc_flag
_atom_site_refinement_flags_posn
_atom_site_refinement_flags_adp
_atom_site_refinement_flags_occupancy
_atom_site_disorder_assembly
_atom_site_disorder_group
C1' C 0.1559(4) 0.4989(2) 0.88140(14) 0.0488(11) Uani 1 1 d . . . . .
H1'A H 0.0792 0.5226 0.8705 0.059 Uiso 1 1 calc R . . . .
H1'B H 0.1724 0.5207 0.9120 0.059 Uiso 1 1 calc R . . . .
C1 C 0.1376(4) 0.3195(2) 1.11456(15) 0.0543(12) Uani 1 1 d . . . . .
H1A H 0.1410 0.3358 1.1469 0.065 Uiso 1 1 calc R . . . .
H1B H 0.0640 0.3434 1.1011 0.065 Uiso 1 1 calc R . . . .
C2 C 0.1266(5) 0.2274(3) 1.11219(17) 0.0675(14) Uani 1 1 d . . . . .
H2A H 0.1959 0.2029 1.1283 0.081 Uiso 1 1 calc R . . . .
H2B H 0.0512 0.2104 1.1276 0.081 Uiso 1 1 calc R . . . .
C2' C 0.1393(5) 0.4068(2) 0.88525(15) 0.0613(13) Uani 1 1 d . . . . .
H2'A H 0.2125 0.3832 0.8992 0.074 Uiso 1 1 calc R . . . .
H2'B H 0.0694 0.3951 0.9052 0.074 Uiso 1 1 calc R . . . .
C3' C 0.1182(4) 0.3693(3) 0.83825(15) 0.0535(12) Uani 1 1 d . . . . .
H3'A H 0.0399 0.3886 0.8262 0.064 Uiso 1 1 calc R . . . .
H3'B H 0.1120 0.3110 0.8419 0.064 Uiso 1 1 calc R . . . .
C3 C 0.1249(4) 0.1983(3) 1.06231(17) 0.0639(14) Uani 1 1 d . . . . .
H3A H 0.0504 0.2183 1.0475 0.077 Uiso 1 1 calc R . . . .
H3B H 0.1212 0.1395 1.0622 0.077 Uiso 1 1 calc R . . . .
C4 C 0.2373(4) 0.2255(3) 1.03366(16) 0.0524(12) Uani 1 1 d . . . . .
C4' C 0.2192(4) 0.3879(2) 0.80295(14) 0.0406(11) Uani 1 1 d . . . . .
C5 C 0.2504(4) 0.3186(2) 1.03907(13) 0.0392(10) Uani 1 1 d . . . . .
H5 H 0.1742 0.3403 1.0256 0.047 Uiso 1 1 calc R . . . .
C5' C 0.2393(4) 0.4812(2) 0.80135(12) 0.0345(10) Uani 1 1 d . . . . .
H5' H 0.1601 0.5028 0.7904 0.041 Uiso 1 1 calc R . . . .
C6' C 0.3327(4) 0.5107(2) 0.76547(13) 0.0402(10) Uani 1 1 d . . . . .
H6'A H 0.4158 0.5015 0.7768 0.048 Uiso 1 1 calc R . . . .
H6'B H 0.3225 0.4803 0.7369 0.048 Uiso 1 1 calc R . . . .
C6 C 0.3527(4) 0.3560(2) 1.00992(14) 0.0438(11) Uani 1 1 d . . . . .
H6A H 0.4320 0.3452 1.0244 0.053 Uiso 1 1 calc R . . . .
H6B H 0.3529 0.3311 0.9794 0.053 Uiso 1 1 calc R . . . .
C7' C 0.3146(4) 0.6005(2) 0.75584(13) 0.0434(11) Uani 1 1 d . . . . .
H7'A H 0.2335 0.6083 0.7422 0.052 Uiso 1 1 calc R . . . .
H7'B H 0.3755 0.6176 0.7332 0.052 Uiso 1 1 calc R . . . .
C7 C 0.3351(4) 0.4465(2) 1.00500(13) 0.0430(11) Uani 1 1 d . . . . .
H7A H 0.2592 0.4565 0.9880 0.052 Uiso 1 1 calc R . . . .
H7B H 0.4028 0.4683 0.9868 0.052 Uiso 1 1 calc R . . . .
C8 C 0.3294(3) 0.4919(2) 1.05125(13) 0.0321(9) Uani 1 1 d . . . . .
C8' C 0.3258(3) 0.6550(2) 0.79896(12) 0.0336(10) Uani 1 1 d . . . . .
C9' C 0.2478(4) 0.6181(2) 0.83938(11) 0.0320(9) Uani 1 1 d . . . . .
H9' H 0.1618 0.6252 0.8295 0.038 Uiso 1 1 calc R . . . .
C9 C 0.2384(4) 0.4474(2) 1.08507(12) 0.0324(10) Uani 1 1 d . . . . .
H9 H 0.1567 0.4554 1.0712 0.039 Uiso 1 1 calc R . . . .
C10' C 0.2604(4) 0.5244(2) 0.84876(13) 0.0351(10) Uani 1 1 d . . . . .
C10 C 0.2522(4) 0.3535(2) 1.08924(13) 0.0389(10) Uani 1 1 d . . . . .
C11' C 0.2590(4) 0.6700(2) 0.88308(12) 0.0422(11) Uani 1 1 d . . . . .
H11A H 0.2086 0.6465 0.9074 0.051 Uiso 1 1 calc R . . . .
H11B H 0.3443 0.6696 0.8935 0.051 Uiso 1 1 calc R . . . .
C11 C 0.2318(4) 0.4929(2) 1.13164(12) 0.0382(10) Uani 1 1 d . . . . .
H11C H 0.1726 0.4660 1.1517 0.046 Uiso 1 1 calc R . . . .
H11D H 0.3120 0.4906 1.1466 0.046 Uiso 1 1 calc R . . . .
C12' C 0.2185(4) 0.7570(2) 0.87486(13) 0.0416(11) Uani 1 1 d . . . . .
H12A H 0.2344 0.7887 0.9026 0.050 Uiso 1 1 calc R . . . .
H12B H 0.1303 0.7581 0.8690 0.050 Uiso 1 1 calc R . . . .
C12 C 0.1941(4) 0.5811(2) 1.12567(13) 0.0378(10) Uani 1 1 d . . . . .
H12C H 0.1958 0.6080 1.1556 0.045 Uiso 1 1 calc R . . . .
H12D H 0.1102 0.5836 1.1139 0.045 Uiso 1 1 calc R . . . .
C13' C 0.2860(3) 0.7952(2) 0.83401(12) 0.0324(10) Uani 1 1 d . . . . .
H13' H 0.3737 0.7908 0.8421 0.039 Uiso 1 1 calc R . . . .
C13 C 0.2806(3) 0.6250(2) 1.09223(12) 0.0312(10) Uani 1 1 d . . . . .
H13 H 0.3633 0.6149 1.1048 0.037 Uiso 1 1 calc R . . . .
C14' C 0.2728(3) 0.7442(2) 0.78856(12) 0.0329(10) Uani 1 1 d . . . . .
C14 C 0.2818(3) 0.5828(2) 1.04363(12) 0.0310(10) Uani 1 1 d . . . . .
C15' C 0.3471(4) 0.7859(2) 0.74933(14) 0.0503(12) Uani 1 1 d . . . . .
H15A H 0.4346 0.7805 0.7560 0.060 Uiso 1 1 calc R . . . .
H15B H 0.3310 0.7577 0.7204 0.060 Uiso 1 1 calc R . . . .
C15 C 0.3694(4) 0.6285(2) 1.00989(13) 0.0418(11) Uani 1 1 d . . . . .
H15C H 0.4542 0.6173 1.0187 0.050 Uiso 1 1 calc R . . . .
H15D H 0.3573 0.6073 0.9788 0.050 Uiso 1 1 calc R . . . .
C16' C 0.3171(4) 0.8758(2) 0.74277(14) 0.0543(13) Uani 1 1 d . . . . .
H16A H 0.3678 0.8983 0.7182 0.065 Uiso 1 1 calc R . . . .
H16B H 0.2310 0.8822 0.7342 0.065 Uiso 1 1 calc R . . . .
C16 C 0.3507(4) 0.7203(2) 1.00882(13) 0.0449(11) Uani 1 1 d . . . . .
H16C H 0.4105 0.7450 0.9882 0.054 Uiso 1 1 calc R . . . .
H16D H 0.2685 0.7329 0.9975 0.054 Uiso 1 1 calc R . . . .
C17' C 0.3426(4) 0.9195(2) 0.78781(15) 0.0435(11) Uani 1 1 d . . . . .
H17' H 0.4284 0.9067 0.7959 0.052 Uiso 1 1 calc R . . . .
C17 C 0.3669(3) 0.7530(2) 1.05743(12) 0.0343(10) Uani 1 1 d . . . . .
H17 H 0.4470 0.7328 1.0683 0.041 Uiso 1 1 calc R . . . .
C18 C 0.2703(3) 0.7185(2) 1.09068(12) 0.0304(9) Uani 1 1 d . . . . .
C18' C 0.2641(4) 0.8871(2) 0.82760(13) 0.0334(10) Uani 1 1 d . . . . .
C19 C 0.3042(4) 0.7598(2) 1.13740(13) 0.0420(11) Uani 1 1 d . . . . .
H19C H 0.2304 0.7736 1.1548 0.050 Uiso 1 1 calc R . . . .
H19D H 0.3557 0.7246 1.1562 0.050 Uiso 1 1 calc R . . . .
C19' C 0.3096(4) 0.9387(2) 0.86941(15) 0.0482(12) Uani 1 1 d . . . . .
H19A H 0.2418 0.9513 0.8902 0.058 Uiso 1 1 calc R . . . .
H19B H 0.3733 0.9103 0.8866 0.058 Uiso 1 1 calc R . . . .
C20 C 0.3628(4) 0.8425(2) 1.07029(13) 0.0378(10) Uani 1 1 d . . . . .
H20 H 0.4343 0.8707 1.0571 0.045 Uiso 1 1 calc R . . . .
C20' C 0.3285(4) 1.0114(3) 0.79543(17) 0.0518(12) Uani 1 1 d . . . . .
H20' H 0.3898 1.0408 0.7769 0.062 Uiso 1 1 calc R . . . .
C21' C 0.3617(4) 1.0164(3) 0.84698(17) 0.0625(14) Uani 1 1 d . . . . .
H21A H 0.3249 1.0641 0.8609 0.075 Uiso 1 1 calc R . . . .
H21B H 0.4506 1.0191 0.8510 0.075 Uiso 1 1 calc R . . . .
C21 C 0.3757(4) 0.8373(2) 1.12298(14) 0.0481(11) Uani 1 1 d . . . . .
H21C H 0.3402 0.8849 1.1377 0.058 Uiso 1 1 calc R . . . .
H21D H 0.4620 0.8332 1.1318 0.058 Uiso 1 1 calc R . . . .
C22 C 0.2432(4) 0.8821(2) 1.05344(15) 0.0470(11) Uani 1 1 d . . . . .
C22' C 0.1983(4) 1.0401(3) 0.78307(17) 0.0544(13) Uani 1 1 d . . . . .
C23 C 0.2097(5) 0.2046(3) 0.98266(16) 0.0720(16) Uani 1 1 d . . . . .
H23D H 0.1380 0.2339 0.9726 0.108 Uiso 1 1 calc R . . . .
H23E H 0.2793 0.2193 0.9638 0.108 Uiso 1 1 calc R . . . .
H23F H 0.1948 0.1474 0.9798 0.108 Uiso 1 1 calc R . . . .
C23' C 0.1731(5) 0.3585(3) 0.75561(15) 0.0678(15) Uani 1 1 d . . . . .
H23A H 0.2348 0.3693 0.7325 0.102 Uiso 1 1 calc R . . . .
H23B H 0.1574 0.3012 0.7569 0.102 Uiso 1 1 calc R . . . .
H23C H 0.0982 0.3865 0.7477 0.102 Uiso 1 1 calc R . . . .
C24' C 0.3368(4) 0.3397(3) 0.81432(16) 0.0600(13) Uani 1 1 d . . . . .
H24A H 0.3996 0.3519 0.7918 0.090 Uiso 1 1 calc R . . . .
H24B H 0.3655 0.3543 0.8447 0.090 Uiso 1 1 calc R . . . .
H24C H 0.3188 0.2827 0.8135 0.090 Uiso 1 1 calc R . . . .
C24 C 0.3524(5) 0.1768(3) 1.04778(19) 0.0712(15) Uani 1 1 d . . . . .
H24D H 0.4219 0.1944 1.0296 0.107 Uiso 1 1 calc R . . . .
H24E H 0.3694 0.1856 1.0801 0.107 Uiso 1 1 calc R . . . .
H24F H 0.3380 0.1202 1.0424 0.107 Uiso 1 1 calc R . . . .
C25' C 0.3848(4) 0.5038(3) 0.87230(14) 0.0492(11) Uani 1 1 d . . . . .
H25A H 0.4092 0.5479 0.8920 0.074 Uiso 1 1 calc GR . . . .
H25B H 0.4468 0.4953 0.8490 0.074 Uiso 1 1 calc GR . . . .
H25C H 0.3757 0.4555 0.8905 0.074 Uiso 1 1 calc GR . . . .
C25 C 0.3665(4) 0.3288(2) 1.11789(14) 0.0542(12) Uani 1 1 d . . . . .
H25D H 0.3772 0.3660 1.1431 0.081 Uiso 1 1 calc GR . . . .
H25E H 0.4385 0.3298 1.0985 0.081 Uiso 1 1 calc GR . . . .
H25F H 0.3550 0.2750 1.1299 0.081 Uiso 1 1 calc GR . . . .
C26 C 0.4632(3) 0.4920(2) 1.07159(14) 0.0442(11) Uani 1 1 d . . . . .
H26D H 0.5011 0.4403 1.0661 0.066 Uiso 1 1 calc GR . . . .
H26E H 0.4597 0.5022 1.1043 0.066 Uiso 1 1 calc GR . . . .
H26F H 0.5110 0.5337 1.0568 0.066 Uiso 1 1 calc GR . . . .
C26' C 0.4646(3) 0.6591(2) 0.81171(14) 0.0465(11) Uani 1 1 d . . . . .
H26A H 0.4955 0.6053 0.8167 0.070 Uiso 1 1 calc GR . . . .
H26B H 0.4747 0.6905 0.8395 0.070 Uiso 1 1 calc GR . . . .
H26C H 0.5095 0.6842 0.7868 0.070 Uiso 1 1 calc GR . . . .
C27' C 0.1374(4) 0.7410(2) 0.77235(13) 0.0453(11) Uani 1 1 d . . . . .
H27A H 0.0878 0.7155 0.7958 0.068 Uiso 1 1 calc R . . . .
H27B H 0.1078 0.7951 0.7670 0.068 Uiso 1 1 calc R . . . .
H27C H 0.1321 0.7104 0.7441 0.068 Uiso 1 1 calc R . . . .
C27 C 0.1512(4) 0.5847(2) 1.02128(13) 0.0440(11) Uani 1 1 d . . . . .
H27D H 0.0937 0.5570 1.0411 0.066 Uiso 1 1 calc R . . . .
H27E H 0.1254 0.6400 1.0174 0.066 Uiso 1 1 calc R . . . .
H27F H 0.1539 0.5584 0.9916 0.066 Uiso 1 1 calc R . . . .
C28 C 0.1440(4) 0.7518(2) 1.07785(13) 0.0357(10) Uani 1 1 d . . . . .
C28' C 0.1306(4) 0.9119(3) 0.82084(13) 0.0367(10) Uani 1 1 d . . . . .
C29 C 0.2524(5) 0.9066(3) 1.00260(16) 0.0710(15) Uani 1 1 d . . . . .
H29D H 0.3198 0.9438 0.9987 0.107 Uiso 1 1 calc R . . . .
H29E H 0.2665 0.8593 0.9840 0.107 Uiso 1 1 calc R . . . .
H29F H 0.1768 0.9321 0.9932 0.107 Uiso 1 1 calc R . . . .
C29' C 0.1835(5) 1.0556(3) 0.73178(18) 0.0843(18) Uani 1 1 d . . . . .
H29A H 0.2421 1.0959 0.7221 0.126 Uiso 1 1 calc R . . . .
H29B H 0.1978 1.0063 0.7150 0.126 Uiso 1 1 calc R . . . .
H29C H 0.1012 1.0746 0.7257 0.126 Uiso 1 1 calc R . . . .
C30' C 0.1575(5) 1.1150(3) 0.80956(19) 0.0811(17) Uani 1 1 d . . . . .
H30A H 0.2139 1.1587 0.8035 0.122 Uiso 1 1 calc R . . . .
H30B H 0.0760 1.1303 0.7998 0.122 Uiso 1 1 calc R . . . .
H30C H 0.1569 1.1034 0.8422 0.122 Uiso 1 1 calc R . . . .
C30 C 0.2021(4) 0.9546(3) 1.08161(19) 0.0737(16) Uani 1 1 d . . . . .
H30D H 0.2656 0.9953 1.0812 0.110 Uiso 1 1 calc R . . . .
H30E H 0.1276 0.9765 1.0685 0.110 Uiso 1 1 calc R . . . .
H30F H 0.1868 0.9382 1.1130 0.110 Uiso 1 1 calc R . . . .
O1 O 0.1383(2) 0.82509(17) 1.05705(10) 0.0548(8) Uani 1 1 d . . . . .
O2 O 0.0464(2) 0.71958(17) 1.08627(9) 0.0461(8) Uani 1 1 d . . . . .
O3 O 0.1064(3) 0.97853(17) 0.79499(11) 0.0568(9) Uani 1 1 d . . . . .
O4 O 0.0422(3) 0.87826(17) 0.83700(10) 0.0501(8) Uani 1 1 d . . . . .

loop_
_atom_site_aniso_label
_atom_site_aniso_U_11
_atom_site_aniso_U_22
_atom_site_aniso_U_33
_atom_site_aniso_U_23
_atom_site_aniso_U_13
_atom_site_aniso_U_12
C1' 0.062(3) 0.043(3) 0.041(3) 0.004(2) 0.011(2) 0.004(2)
C1 0.057(3) 0.049(3) 0.058(3) 0.007(2) 0.007(3) -0.009(3)
C2 0.062(3) 0.054(3) 0.087(4) 0.012(3) 0.011(3) -0.017(3)
C2' 0.073(3) 0.046(3) 0.064(3) 0.012(2) 0.026(3) -0.008(3)
C3' 0.051(3) 0.039(3) 0.071(3) 0.007(2) 0.003(3) -0.011(2)
C3 0.053(3) 0.046(3) 0.093(4) -0.003(3) -0.003(3) -0.014(3)
C4 0.043(3) 0.042(3) 0.073(3) -0.010(2) -0.005(3) -0.003(2)
C4' 0.039(3) 0.037(3) 0.045(3) 0.002(2) -0.006(2) -0.005(2)
C5 0.033(2) 0.036(2) 0.049(3) 0.000(2) -0.007(2) 0.002(2)
C5' 0.034(2) 0.040(2) 0.029(2) 0.0000(19) -0.001(2) 0.000(2)
C6' 0.048(3) 0.038(2) 0.034(2) -0.0046(19) 0.006(2) -0.002(2)
C6 0.045(3) 0.045(3) 0.041(3) -0.008(2) 0.002(2) 0.001(2)
C7' 0.055(3) 0.042(3) 0.033(2) -0.001(2) 0.012(2) 0.003(2)
C7 0.050(3) 0.046(3) 0.033(2) -0.001(2) 0.014(2) 0.000(2)
C8 0.029(2) 0.039(2) 0.029(2) -0.0004(18) -0.0008(18) -0.002(2)
C8' 0.033(2) 0.040(3) 0.028(2) -0.0027(19) 0.0043(19) -0.001(2)
C9' 0.032(2) 0.040(2) 0.024(2) -0.0005(18) 0.0000(19) -0.002(2)
C9 0.029(2) 0.038(2) 0.030(2) 0.0029(18) -0.0010(19) 0.000(2)
C10' 0.035(2) 0.036(2) 0.034(2) 0.0006(19) -0.003(2) 0.001(2)
C10 0.033(2) 0.043(3) 0.042(3) 0.005(2) -0.004(2) -0.003(2)
C11' 0.056(3) 0.040(2) 0.031(2) 0.002(2) 0.003(2) 0.000(2)
C11 0.038(2) 0.046(3) 0.030(2) 0.006(2) 0.003(2) -0.002(2)
C12' 0.056(3) 0.042(3) 0.027(2) -0.0017(19) 0.005(2) -0.005(2)
C12 0.043(3) 0.043(3) 0.027(2) 0.0012(19) 0.005(2) 0.005(2)
C13' 0.027(2) 0.038(2) 0.032(2) 0.0001(19) 0.0023(19) -0.0016(18)
C13 0.025(2) 0.044(3) 0.025(2) 0.0029(18) -0.0012(18) 0.0009(18)
C14' 0.032(2) 0.040(2) 0.026(2) 0.0032(18) 0.0076(19) -0.001(2)
C14 0.029(2) 0.042(3) 0.022(2) 0.0009(18) 0.0010(18) 0.0035(19)
C15' 0.067(3) 0.046(3) 0.038(3) 0.005(2) 0.023(2) 0.002(3)
C15 0.052(3) 0.044(3) 0.029(2) 0.0018(19) 0.014(2) 0.004(2)
C16' 0.066(3) 0.049(3) 0.048(3) 0.010(2) 0.026(3) 0.000(2)
C16 0.052(3) 0.049(3) 0.035(2) 0.005(2) 0.010(2) -0.005(2)
C17' 0.033(2) 0.037(3) 0.060(3) 0.005(2) 0.011(2) -0.002(2)
C17 0.024(2) 0.044(3) 0.035(2) 0.0025(19) 0.0016(19) 0.000(2)
C18 0.029(2) 0.035(2) 0.027(2) -0.0021(18) -0.0010(19) 0.0037(19)
C18' 0.029(2) 0.034(2) 0.038(2) -0.0001(19) 0.005(2) -0.003(2)
C19 0.039(2) 0.053(3) 0.034(2) -0.007(2) -0.001(2) 0.008(2)
C19' 0.042(3) 0.046(3) 0.056(3) -0.009(2) -0.006(2) -0.004(2)
C20 0.031(2) 0.039(3) 0.043(3) 0.001(2) 0.001(2) 0.000(2)
C20' 0.040(3) 0.044(3) 0.072(3) 0.014(2) 0.014(2) -0.005(2)
C21' 0.049(3) 0.044(3) 0.094(4) -0.006(3) -0.006(3) -0.007(2)
C21 0.048(3) 0.042(3) 0.054(3) -0.002(2) -0.004(2) 0.002(2)
C22 0.041(3) 0.037(3) 0.063(3) 0.015(2) 0.003(2) 0.000(2)
C22' 0.044(3) 0.039(3) 0.080(4) 0.014(3) 0.010(3) -0.002(2)
C23 0.068(4) 0.060(3) 0.088(4) -0.030(3) -0.003(3) -0.011(3)
C23' 0.089(4) 0.050(3) 0.064(3) -0.009(2) -0.017(3) -0.016(3)
C24' 0.059(3) 0.044(3) 0.076(3) -0.007(2) 0.002(3) 0.005(3)
C24 0.058(3) 0.043(3) 0.112(4) -0.002(3) -0.004(3) 0.003(3)
C25' 0.055(3) 0.048(3) 0.044(3) 0.001(2) -0.016(2) 0.004(2)
C25 0.057(3) 0.052(3) 0.053(3) 0.006(2) -0.015(3) 0.000(3)
C26 0.034(2) 0.043(3) 0.056(3) 0.000(2) 0.003(2) 0.001(2)
C26' 0.035(2) 0.045(3) 0.059(3) 0.004(2) 0.007(2) -0.002(2)
C27' 0.055(3) 0.046(3) 0.035(2) -0.005(2) -0.007(2) 0.000(2)
C27 0.050(3) 0.049(3) 0.033(2) -0.001(2) -0.011(2) 0.009(2)
C28 0.035(3) 0.041(3) 0.030(2) -0.001(2) -0.003(2) 0.005(2)
C28' 0.032(2) 0.044(3) 0.034(2) -0.004(2) 0.007(2) -0.001(2)
C29 0.072(3) 0.065(3) 0.076(4) 0.034(3) -0.015(3) -0.004(3)
C29' 0.098(4) 0.075(4) 0.080(4) 0.037(3) 0.001(3) 0.006(3)
C30' 0.076(4) 0.049(3) 0.118(5) 0.008(3) 0.012(4) 0.007(3)
C30 0.064(3) 0.051(3) 0.106(4) 0.006(3) 0.020(3) 0.013(3)
O1 0.0325(16) 0.0488(19) 0.083(2) 0.0256(17) -0.0091(16) 0.0007(16)
O2 0.0268(16) 0.0552(19) 0.056(2) 0.0037(15) 0.0071(15) -0.0007(15)
O3 0.0382(18) 0.0500(19) 0.082(2) 0.0251(17) -0.0033(16) -0.0022(15)
O4 0.0327(17) 0.055(2) 0.062(2) 0.0052(16) 0.0178(16) -0.0022(15)

loop_
_atom_type_symbol
_atom_type_description
_atom_type_scat_dispersion_real
_atom_type_scat_dispersion_imag
_atom_type_scat_source
C C 0.0033 0.0016 'International Tables Vol C Tables 4.2.6.8 and 6.1.1.4'
H H 0.0000 0.0000 'International Tables Vol C Tables 4.2.6.8 and 6.1.1.4'
O O 0.0106 0.0060 'International Tables Vol C Tables 4.2.6.8 and 6.1.1.4'

loop_
_geom_angle_atom_site_label_1
_geom_angle_atom_site_label_2
_geom_angle_atom_site_label_3
_geom_angle
_geom_angle_site_symmetry_1
_geom_angle_site_symmetry_3
H1'A C1' H1'B 107.7 . .
C2' C1' H1'A 108.8 . .
C2' C1' H1'B 108.8 . .
C10' C1' H1'A 108.8 . .
C10' C1' H1'B 108.8 . .
C10' C1' C2' 113.8(3) . .
H1A C1 H1B 107.7 . .
C2 C1 H1A 108.8 . .
C2 C1 H1B 108.8 . .
C2 C1 C10 113.8(4) . .
C10 C1 H1A 108.8 . .
C10 C1 H1B 108.8 . .
C1 C2 H2A 109.4 . .
C1 C2 H2B 109.4 . .
H2A C2 H2B 108.0 . .
C3 C2 C1 111.0(4) . .
C3 C2 H2A 109.4 . .
C3 C2 H2B 109.4 . .
C1' C2' H2'A 109.4 . .
C1' C2' H2'B 109.4 . .
H2'A C2' H2'B 108.0 . .
C3' C2' C1' 111.0(4) . .
C3' C2' H2'A 109.4 . .
C3' C2' H2'B 109.4 . .
C2' C3' H3'A 108.7 . .
C2' C3' H3'B 108.7 . .
C2' C3' C4' 114.2(4) . .
H3'A C3' H3'B 107.6 . .
C4' C3' H3'A 108.7 . .
C4' C3' H3'B 108.7 . .
C2 C3 H3A 108.7 . .
C2 C3 H3B 108.7 . .
C2 C3 C4 114.1(4) . .
H3A C3 H3B 107.6 . .
C4 C3 H3A 108.7 . .
C4 C3 H3B 108.7 . .
C3 C4 C5 107.9(4) . .
C3 C4 C23 107.2(4) . .
C23 C4 C5 109.6(4) . .
C24 C4 C3 110.3(4) . .
C24 C4 C5 114.6(4) . .
C24 C4 C23 107.0(4) . .
C3' C4' C5' 108.6(3) . .
C3' C4' C23' 107.3(4) . .
C3' C4' C24' 110.3(3) . .
C23' C4' C5' 109.4(3) . .
C23' C4' C24' 107.2(4) . .
C24' C4' C5' 113.7(3) . .
C4 C5 H5 104.2 . .
C4 C5 C10 117.4(3) . .
C6 C5 C4 114.4(3) . .
C6 C5 H5 104.2 . .
C6 C5 C10 110.8(3) . .
C10 C5 H5 104.2 . .
C4' C5' H5' 104.2 . .
C4' C5' C10' 116.5(3) . .
C6' C5' C4' 115.4(3) . .
C6' C5' H5' 104.2 . .
C6' C5' C10' 110.7(3) . .
C10' C5' H5' 104.2 . .
C5' C6' H6'A 109.6 . .
C5' C6' H6'B 109.6 . .
H6'A C6' H6'B 108.1 . .
C7' C6' C5' 110.5(3) . .
C7' C6' H6'A 109.6 . .
C7' C6' H6'B 109.6 . .
C5 C6 H6A 109.4 . .
C5 C6 H6B 109.4 . .
H6A C6 H6B 108.0 . .
C7 C6 C5 111.1(3) . .
C7 C6 H6A 109.4 . .
C7 C6 H6B 109.4 . .
C6' C7' H7'A 108.7 . .
C6' C7' H7'B 108.7 . .
C6' C7' C8' 114.3(3) . .
H7'A C7' H7'B 107.6 . .
C8' C7' H7'A 108.7 . .
C8' C7' H7'B 108.7 . .
C6 C7 H7A 108.8 . .
C6 C7 H7B 108.8 . .
C6 C7 C8 114.0(3) . .
H7A C7 H7B 107.6 . .
C8 C7 H7A 108.8 . .
C8 C7 H7B 108.8 . .
C7 C8 C9 109.8(3) . .
C7 C8 C14 110.6(3) . .
C7 C8 C26 106.9(3) . .
C9 C8 C14 108.8(3) . .
C26 C8 C9 110.4(3) . .
C26 C8 C14 110.4(3) . .
C7' C8' C9' 109.4(3) . .
C7' C8' C14' 110.9(3) . .
C7' C8' C26' 107.1(3) . .
C9' C8' C14' 107.6(3) . .
C26' C8' C9' 111.4(3) . .
C26' C8' C14' 110.5(3) . .
C8' C9' H9' 104.4 . .
C8' C9' C10' 117.6(3) . .
C10' C9' H9' 104.4 . .
C11' C9' C8' 110.7(3) . .
C11' C9' H9' 104.4 . .
C11' C9' C10' 113.6(3) . .
C8 C9 H9 104.5 . .
C10 C9 C8 116.9(3) . .
C10 C9 H9 104.5 . .
C11 C9 C8 110.1(3) . .
C11 C9 H9 104.5 . .
C11 C9 C10 114.9(3) . .
C1' C10' C5' 107.8(3) . .
C1' C10' C9' 108.1(3) . .
C1' C10' C25' 108.3(3) . .
C5' C10' C9' 106.5(3) . .
C25' C10' C5' 114.4(3) . .
C25' C10' C9' 111.5(3) . .
C1 C10 C5 107.2(3) . .
C1 C10 C9 108.7(3) . .
C5 C10 C9 107.1(3) . .
C25 C10 C1 107.1(3) . .
C25 C10 C5 114.2(3) . .
C25 C10 C9 112.4(3) . .
C9' C11' H11A 109.2 . .
C9' C11' H11B 109.2 . .
H11A C11' H11B 107.9 . .
C12' C11' C9' 112.2(3) . .
C12' C11' H11A 109.2 . .
C12' C11' H11B 109.2 . .
C9 C11 H11C 109.1 . .
C9 C11 H11D 109.1 . .
H11C C11 H11D 107.9 . .
C12 C11 C9 112.3(3) . .
C12 C11 H11C 109.1 . .
C12 C11 H11D 109.1 . .
C11' C12' H12A 109.2 . .
C11' C12' H12B 109.2 . .
C11' C12' C13' 111.9(3) . .
H12A C12' H12B 107.9 . .
C13' C12' H12A 109.2 . .
C13' C12' H12B 109.2 . .
C11 C12 H12C 109.4 . .
C11 C12 H12D 109.4 . .
C11 C12 C13 111.2(3) . .
H12C C12 H12D 108.0 . .
C13 C12 H12C 109.4 . .
C13 C12 H12D 109.4 . .
C12' C13' H13' 104.4 . .
C12' C13' C14' 112.5(3) . .
C12' C13' C18' 115.1(3) . .
C14' C13' H13' 104.4 . .
C18' C13' H13' 104.4 . .
C18' C13' C14' 114.4(3) . .
C12 C13 H13 104.3 . .
C12 C13 C14 111.0(3) . .
C12 C13 C18 116.6(3) . .
C14 C13 H13 104.3 . .
C18 C13 H13 104.3 . .
C18 C13 C14 114.8(3) . .
C13' C14' C8' 107.7(3) . .
C15' C14' C8' 110.9(3) . .
C15' C14' C13' 109.0(3) . .
C27' C14' C8' 111.4(3) . .
C27' C14' C13' 111.1(3) . .
C27' C14' C15' 106.7(3) . .
C13 C14 C8 107.3(3) . .
C15 C14 C8 110.2(3) . .
C15 C14 C13 110.4(3) . .
C27 C14 C8 111.7(3) . .
C27 C14 C13 110.8(3) . .
C27 C14 C15 106.6(3) . .
C14' C15' H15A 108.7 . .
C14' C15' H15B 108.7 . .
H15A C15' H15B 107.6 . .
C16' C15' C14' 114.2(3) . .
C16' C15' H15A 108.7 . .
C16' C15' H15B 108.7 . .
C14 C15 H15C 108.7 . .
C14 C15 H15D 108.7 . .
H15C C15 H15D 107.6 . .
C16 C15 C14 114.4(3) . .
C16 C15 H15C 108.7 . .
C16 C15 H15D 108.7 . .
C15' C16' H16A 110.0 . .
C15' C16' H16B 110.0 . .
H16A C16' H16B 108.4 . .
C17' C16' C15' 108.5(3) . .
C17' C16' H16A 110.0 . .
C17' C16' H16B 110.0 . .
C15 C16 H16C 110.0 . .
C15 C16 H16D 110.0 . .
H16C C16 H16D 108.3 . .
C17 C16 C15 108.6(3) . .
C17 C16 H16C 110.0 . .
C17 C16 H16D 110.0 . .
C16' C17' H17' 105.9 . .
C16' C17' C18' 112.2(3) . .
C16' C17' C20' 125.1(4) . .
C18' C17' H17' 105.9 . .
C18' C17' C20' 100.5(3) . .
C20' C17' H17' 105.9 . .
C16 C17 H17 106.1 . .
C16 C17 C18 111.7(3) . .
C16 C17 C20 124.6(3) . .
C18 C17 H17 106.1 . .
C20 C17 H17 106.1 . .
C20 C17 C18 100.8(3) . .
C13 C18 C19 113.3(3) . .
C17 C18 C13 109.9(3) . .
C17 C18 C19 102.6(3) . .
C28 C18 C13 115.6(3) . .
C28 C18 C17 109.1(3) . .
C28 C18 C19 105.4(3) . .
C13' C18' C19' 113.3(3) . .
C17' C18' C13' 110.4(3) . .
C17' C18' C19' 102.4(3) . .
C28' C18' C13' 115.3(3) . .
C28' C18' C17' 109.9(3) . .
C28' C18' C19' 104.7(3) . .
C18 C19 H19C 110.9 . .
C18 C19 H19D 110.9 . .
H19C C19 H19D 108.9 . .
C21 C19 C18 104.3(3) . .
C21 C19 H19C 110.9 . .
C21 C19 H19D 110.9 . .
C18' C19' H19A 110.9 . .
C18' C19' H19B 110.9 . .
H19A C19' H19B 108.9 . .
C21' C19' C18' 104.2(3) . .
C21' C19' H19A 110.9 . .
C21' C19' H19B 110.9 . .
C17 C20 H20 110.0 . .
C17 C20 C21 100.7(3) . .
C17 C20 C22 111.2(3) . .
C21 C20 H20 110.0 . .
C22 C20 H20 110.0 . .
C22 C20 C21 114.7(3) . .
C17' C20' H20' 110.1 . .
C21' C20' C17' 99.7(3) . .
C21' C20' H20' 110.1 . .
C22' C20' C17' 111.3(4) . .
C22' C20' H20' 110.1 . .
C22' C20' C21' 115.2(4) . .
C19' C21' H21A 110.5 . .
C19' C21' H21B 110.5 . .
C20' C21' C19' 106.1(3) . .
C20' C21' H21A 110.5 . .
C20' C21' H21B 110.5 . .
H21A C21' H21B 108.7 . .
C19 C21 H21C 110.6 . .
C19 C21 H21D 110.6 . .
C20 C21 C19 105.5(3) . .
C20 C21 H21C 110.6 . .
C20 C21 H21D 110.6 . .
H21C C21 H21D 108.8 . .
C29 C22 C20 111.4(4) . .
C30 C22 C20 114.6(4) . .
C30 C22 C29 109.0(4) . .
O1 C22 C20 110.8(3) . .
O1 C22 C29 106.7(4) . .
O1 C22 C30 103.8(3) . .
C29' C22' C20' 112.2(4) . .
C29' C22' C30' 108.9(4) . .
C30' C22' C20' 113.8(4) . .
O3 C22' C20' 110.9(3) . .
O3 C22' C29' 106.0(4) . .
O3 C22' C30' 104.4(4) . .
C4 C23 H23D 109.5 . .
C4 C23 H23E 109.5 . .
C4 C23 H23F 109.5 . .
H23D C23 H23E 109.5 . .
H23D C23 H23F 109.5 . .
H23E C23 H23F 109.5 . .
C4' C23' H23A 109.5 . .
C4' C23' H23B 109.5 . .
C4' C23' H23C 109.5 . .
H23A C23' H23B 109.5 . .
H23A C23' H23C 109.5 . .
H23B C23' H23C 109.5 . .
C4' C24' H24A 109.5 . .
C4' C24' H24B 109.5 . .
C4' C24' H24C 109.5 . .
H24A C24' H24B 109.5 . .
H24A C24' H24C 109.5 . .
H24B C24' H24C 109.5 . .
C4 C24 H24D 109.5 . .
C4 C24 H24E 109.5 . .
C4 C24 H24F 109.5 . .
H24D C24 H24E 109.5 . .
H24D C24 H24F 109.5 . .
H24E C24 H24F 109.5 . .
C10' C25' H25A 109.5 . .
C10' C25' H25B 109.5 . .
C10' C25' H25C 109.5 . .
H25A C25' H25B 109.5 . .
H25A C25' H25C 109.5 . .
H25B C25' H25C 109.5 . .
C10 C25 H25D 109.5 . .
C10 C25 H25E 109.5 . .
C10 C25 H25F 109.5 . .
H25D C25 H25E 109.5 . .
H25D C25 H25F 109.5 . .
H25E C25 H25F 109.5 . .
C8 C26 H26D 109.5 . .
C8 C26 H26E 109.5 . .
C8 C26 H26F 109.5 . .
H26D C26 H26E 109.5 . .
H26D C26 H26F 109.5 . .
H26E C26 H26F 109.5 . .
C8' C26' H26A 109.5 . .
C8' C26' H26B 109.5 . .
C8' C26' H26C 109.5 . .
H26A C26' H26B 109.5 . .
H26A C26' H26C 109.5 . .
H26B C26' H26C 109.5 . .
C14' C27' H27A 109.5 . .
C14' C27' H27B 109.5 . .
C14' C27' H27C 109.5 . .
H27A C27' H27B 109.5 . .
H27A C27' H27C 109.5 . .
H27B C27' H27C 109.5 . .
C14 C27 H27D 109.5 . .
C14 C27 H27E 109.5 . .
C14 C27 H27F 109.5 . .
H27D C27 H27E 109.5 . .
H27D C27 H27F 109.5 . .
H27E C27 H27F 109.5 . .
O1 C28 C18 118.2(4) . .
O2 C28 C18 125.4(4) . .
O2 C28 O1 116.3(3) . .
O3 C28' C18' 118.4(4) . .
O4 C28' C18' 125.8(4) . .
O4 C28' O3 115.8(4) . .
C22 C29 H29D 109.5 . .
C22 C29 H29E 109.5 . .
C22 C29 H29F 109.5 . .
H29D C29 H29E 109.5 . .
H29D C29 H29F 109.5 . .
H29E C29 H29F 109.5 . .
C22' C29' H29A 109.5 . .
C22' C29' H29B 109.5 . .
C22' C29' H29C 109.5 . .
H29A C29' H29B 109.5 . .
H29A C29' H29C 109.5 . .
H29B C29' H29C 109.5 . .
C22' C30' H30A 109.5 . .
C22' C30' H30B 109.5 . .
C22' C30' H30C 109.5 . .
H30A C30' H30B 109.5 . .
H30A C30' H30C 109.5 . .
H30B C30' H30C 109.5 . .
C22 C30 H30D 109.5 . .
C22 C30 H30E 109.5 . .
C22 C30 H30F 109.5 . .
H30D C30 H30E 109.5 . .
H30D C30 H30F 109.5 . .
H30E C30 H30F 109.5 . .
C28 O1 C22 124.5(3) . .
C28' O3 C22' 124.2(3) . .

loop_
_geom_bond_atom_site_label_1
_geom_bond_atom_site_label_2
_geom_bond_distance
_geom_bond_site_symmetry_2
C1' H1'A 0.9700 .
C1' H1'B 0.9700 .
C1' C2' 1.533(5) .
C1' C10' 1.530(5) .
C1 H1A 0.9700 .
C1 H1B 0.9700 .
C1 C2 1.525(6) .
C1 C10 1.544(6) .
C2 H2A 0.9700 .
C2 H2B 0.9700 .
C2 C3 1.516(6) .
C2' H2'A 0.9700 .
C2' H2'B 0.9700 .
C2' C3' 1.507(6) .
C3' H3'A 0.9700 .
C3' H3'B 0.9700 .
C3' C4' 1.524(6) .
C3 H3A 0.9700 .
C3 H3B 0.9700 .
C3 C4 1.537(6) .
C4 C5 1.551(5) .
C4 C23 1.540(6) .
C4 C24 1.537(6) .
C4' C5' 1.556(5) .
C4' C23' 1.532(5) .
C4' C24' 1.535(6) .
C5 H5 0.9800 .
C5 C6 1.520(5) .
C5 C10 1.557(5) .
C5' H5' 0.9800 .
C5' C6' 1.525(5) .
C5' C10' 1.558(5) .
C6' H6'A 0.9700 .
C6' H6'B 0.9700 .
C6' C7' 1.518(5) .
C6 H6A 0.9700 .
C6 H6B 0.9700 .
C6 C7 1.512(5) .
C7' H7'A 0.9700 .
C7' H7'B 0.9700 .
C7' C8' 1.539(5) .
C7 H7A 0.9700 .
C7 H7B 0.9700 .
C7 C8 1.531(5) .
C8 C9 1.568(5) .
C8 C14 1.599(5) .
C8 C26 1.562(5) .
C8' C9' 1.562(5) .
C8' C14' 1.607(5) .
C8' C26' 1.547(5) .
C9' H9' 0.9800 .
C9' C10' 1.576(5) .
C9' C11' 1.528(5) .
C9 H9 0.9800 .
C9 C10 1.561(5) .
C9 C11 1.540(5) .
C10' C25' 1.545(5) .
C10 C25 1.542(6) .
C11' H11A 0.9700 .
C11' H11B 0.9700 .
C11' C12' 1.519(5) .
C11 H11C 0.9700 .
C11 H11D 0.9700 .
C11 C12 1.520(5) .
C12' H12A 0.9700 .
C12' H12B 0.9700 .
C12' C13' 1.522(5) .
C12 H12C 0.9700 .
C12 H12D 0.9700 .
C12 C13 1.527(5) .
C13' H13' 0.9800 .
C13' C14' 1.564(5) .
C13' C18' 1.545(5) .
C13 H13 0.9800 .
C13 C14 1.565(5) .
C13 C18 1.545(5) .
C14' C15' 1.548(5) .
C14' C27' 1.538(5) .
C14 C15 1.554(5) .
C14 C27 1.553(5) .
C15' H15A 0.9700 .
C15' H15B 0.9700 .
C15' C16' 1.529(5) .
C15 H15C 0.9700 .
C15 H15D 0.9700 .
C15 C16 1.527(5) .
C16' H16A 0.9700 .
C16' H16B 0.9700 .
C16' C17' 1.511(6) .
C16 H16C 0.9700 .
C16 H16D 0.9700 .
C16 C17 1.512(5) .
C17' H17' 0.9800 .
C17' C18' 1.524(5) .
C17' C20' 1.538(6) .
C17 H17 0.9800 .
C17 C18 1.528(5) .
C17 C20 1.523(5) .
C18 C19 1.554(5) .
C18 C28 1.519(5) .
C18' C19' 1.555(5) .
C18' C28' 1.514(6) .
C19 H19C 0.9700 .
C19 H19D 0.9700 .
C19 C21 1.550(5) .
C19' H19A 0.9700 .
C19' H19B 0.9700 .
C19' C21' 1.542(6) .
C20 H20 0.9800 .
C20 C21 1.528(5) .
C20 C22 1.528(6) .
C20' H20' 0.9800 .
C20' C21' 1.531(6) .
C20' C22' 1.529(6) .
C21' H21A 0.9700 .
C21' H21B 0.9700 .
C21 H21C 0.9700 .
C21 H21D 0.9700 .
C22 C29 1.524(6) .
C22 C30 1.513(6) .
C22 O1 1.478(5) .
C22' C29' 1.509(6) .
C22' C30' 1.518(6) .
C22' O3 1.462(5) .
C23 H23D 0.9600 .
C23 H23E 0.9600 .
C23 H23F 0.9600 .
C23' H23A 0.9600 .
C23' H23B 0.9600 .
C23' H23C 0.9600 .
C24' H24A 0.9600 .
C24' H24B 0.9600 .
C24' H24C 0.9600 .
C24 H24D 0.9600 .
C24 H24E 0.9600 .
C24 H24F 0.9600 .
C25' H25A 0.9600 .
C25' H25B 0.9600 .
C25' H25C 0.9600 .
C25 H25D 0.9600 .
C25 H25E 0.9600 .
C25 H25F 0.9600 .
C26 H26D 0.9600 .
C26 H26E 0.9600 .
C26 H26F 0.9600 .
C26' H26A 0.9600 .
C26' H26B 0.9600 .
C26' H26C 0.9600 .
C27' H27A 0.9600 .
C27' H27B 0.9600 .
C27' H27C 0.9600 .
C27 H27D 0.9600 .
C27 H27E 0.9600 .
C27 H27F 0.9600 .
C28 O1 1.351(4) .
C28 O2 1.206(4) .
C28' O3 1.353(5) .
C28' O4 1.200(4) .
C29 H29D 0.9600 .
C29 H29E 0.9600 .
C29 H29F 0.9600 .
C29' H29A 0.9600 .
C29' H29B 0.9600 .
C29' H29C 0.9600 .
C30' H30A 0.9600 .
C30' H30B 0.9600 .
C30' H30C 0.9600 .
C30 H30D 0.9600 .
C30 H30E 0.9600 .
C30 H30F 0.9600 .

loop_
_publcif_info_datablock.id
_publcif_info_datablock.publ_exptl
_publcif_info_datablock.publ_geom
_publcif_info_datablock.structure
{a51dcd0b-1ce8-4f4a-91e0-4e4870e3c8ae} y y y
{748b1c3b-9ff8-4985-b951-a9cba21187b7} ? ? ?

loop_
_publcif_info_exptl_table_extra_item
sin_theta_over_lambda_max

loop_
_publcif_info_tables.block_id
_publcif_info_tables.reference_item
{748b1c3b-9ff8-4985-b951-a9cba21187b7} '_publcif_info_datablock.publ_exptl'

loop_
_publcif_info_cif.paper_type
EE
